data_2014809
loop_
_publ_author_name
'Wilkinson, Hazel S.'
'Harrison, William T. A.'

_publ_section_title
;
 A 1:1 adduct of <small>DL</small>-threonine and arsenic acid
;
_journal_issue 6
_journal_name_full 'Acta Crystallographica Section C'
_journal_page_first m253
_journal_page_last m255
_journal_paper_doi 10.1107/S0108270105012291
_journal_volume 61
_journal_year 2005
_chemical_formula_iupac 'C4 H9 N O3 , H3 As O4'
_chemical_formula_moiety 'C4 H9 N O3 , As H3 O4'
_chemical_formula_sum 'C4 H12 As N O7'
_chemical_formula_weight 261.07
_chemical_name_systematic
;
DL-threonine--arsenic acid (1/1)
;
_space_group_IT_number 14
_symmetry_cell_setting monoclinic
_symmetry_space_group_name_Hall '-P 2ybc'
_symmetry_space_group_name_H-M 'P 1 21/c 1'
_atom_sites_solution_hydrogens 'difmap (O-H) and geom (C-H, N-H)'
_atom_sites_solution_primary direct
_atom_sites_solution_secondary difmap
_audit_creation_method SHELXL97
_cell_angle_alpha 90.00
_cell_angle_beta 99.0980(10)
_cell_angle_gamma 90.00
_cell_formula_units_Z 4
_cell_length_a 10.1195(6)
_cell_length_b 9.8062(6)
_cell_length_c 8.9643(6)
_cell_measurement_reflns_used 2540
_cell_measurement_temperature 293(2)
_cell_measurement_theta_max 32.15
_cell_measurement_theta_min 2.91
_cell_volume 878.37(10)
_computing_cell_refinement 'SAINT (Bruker, 1999)'
_computing_data_collection 'SMART (Bruker, 1999)'
_computing_data_reduction SAINT
_computing_molecular_graphics 'ORTEP-3 (Farrugia, 1997)'
_computing_publication_material SHELXL97
_computing_structure_refinement 'SHELXL97 (Sheldrick, 1997)'
_computing_structure_solution 'SHELXS97 (Sheldrick, 1997)'
_diffrn_ambient_temperature 293(2)
_diffrn_measured_fraction_theta_full 0.984
_diffrn_measured_fraction_theta_max 0.984
_diffrn_measurement_device_type 'Bruker SMART 1000 CCD area-detector'
_diffrn_measurement_method \w
_diffrn_radiation_monochromator graphite
_diffrn_radiation_source 'fine-focus sealed tube'
_diffrn_radiation_type MoK\a
_diffrn_radiation_wavelength 0.71073
_diffrn_reflns_av_R_equivalents 0.0489
_diffrn_reflns_av_sigmaI/netI 0.0629
_diffrn_reflns_limit_h_max 15
_diffrn_reflns_limit_h_min -14
_diffrn_reflns_limit_k_max 14
_diffrn_reflns_limit_k_min -14
_diffrn_reflns_limit_l_max 13
_diffrn_reflns_limit_l_min -9
_diffrn_reflns_number 7588
_diffrn_reflns_theta_full 32.50
_diffrn_reflns_theta_max 32.50
_diffrn_reflns_theta_min 2.91
_diffrn_standards_decay_% 0
_exptl_absorpt_coefficient_mu 3.880
_exptl_absorpt_correction_T_max 0.962
_exptl_absorpt_correction_T_min 0.274
_exptl_absorpt_correction_type multi-scan
_exptl_absorpt_process_details '(SADABS; Bruker, 1999)'
_exptl_crystal_colour colourless
_exptl_crystal_density_diffrn 1.974
_exptl_crystal_density_method 'not measured'
_exptl_crystal_description needle
_exptl_crystal_F_000 528
_exptl_crystal_size_max 0.45
_exptl_crystal_size_mid 0.03
_exptl_crystal_size_min 0.01
_refine_diff_density_max 0.801
_refine_diff_density_min -0.740
_refine_ls_extinction_method none
_refine_ls_goodness_of_fit_ref 0.936
_refine_ls_hydrogen_treatment constr
_refine_ls_matrix_type full
_refine_ls_number_parameters 120
_refine_ls_number_reflns 3122
_refine_ls_number_restraints 0
_refine_ls_restrained_S_all 0.936
_refine_ls_R_factor_all 0.0665
_refine_ls_R_factor_gt 0.0371
_refine_ls_shift/su_max 0.000
_refine_ls_shift/su_mean 0.000
_refine_ls_structure_factor_coef Fsqd
_refine_ls_weighting_details 'calc w = 1/[\s^2^(Fo^2^)+(0.0417P)^2^] where P = (Fo^2^+2Fc^2^)/3'
_refine_ls_weighting_scheme calc
_refine_ls_wR_factor_gt 0.0795
_refine_ls_wR_factor_ref 0.0870
_reflns_number_gt 2165
_reflns_number_total 3122
_reflns_threshold_expression I>2\s(I)
_cod_data_source_file fg1837.cif
_cod_data_source_block I
_cod_original_sg_symbol_H-M 'P 21/c'
_cod_database_code 2014809
_cod_database_fobs_code 2014809

loop_
_symmetry_equiv_pos_as_xyz
'x, y, z'
'-x, y+1/2, -z+1/2'
'-x, -y, -z'
'x, -y-1/2, z-1/2'

loop_
_atom_site_label
_atom_site_fract_x
_atom_site_fract_y
_atom_site_fract_z
_atom_site_U_iso_or_equiv
_atom_site_adp_type
_atom_site_calc_flag
_atom_site_refinement_flags
_atom_site_occupancy
_atom_site_disorder_assembly
_atom_site_disorder_group
_atom_site_type_symbol
C1 0.1951(3) 0.6430(3) 0.7378(3) 0.0194(5) Uani d . 1 . . C
C2 0.2502(3) 0.7846(3) 0.7235(3) 0.0202(5) Uani d . 1 . . C
H2 0.2299 0.8138 0.6178 0.024 Uiso calc R 1 . . H
C3 0.4023(3) 0.7827(3) 0.7723(3) 0.0253(5) Uani d . 1 . . C
H3A 0.4409 0.7158 0.7103 0.030 Uiso calc R 1 . . H
C4 0.4678(3) 0.9195(4) 0.7561(4) 0.0404(8) Uani d . 1 . . C
H4A 0.5632 0.9084 0.7704 0.061 Uiso calc R 1 . . H
H4B 0.4444 0.9814 0.8307 0.061 Uiso calc R 1 . . H
H4C 0.4374 0.9556 0.6571 0.061 Uiso calc R 1 . . H
N1 0.1864(2) 0.8810(2) 0.8190(3) 0.0246(5) Uani d . 1 . . N
H1A 0.1879 0.9649 0.7813 0.037 Uiso calc R 1 . . H
H1B 0.2312 0.8799 0.9128 0.037 Uiso calc R 1 . . H
H1C 0.1020 0.8559 0.8199 0.037 Uiso calc R 1 . . H
O1 0.2186(2) 0.5576(2) 0.6395(2) 0.0280(4) Uani d . 1 . . O
O2 0.1269(2) 0.6198(2) 0.8414(3) 0.0315(5) Uani d . 1 . . O
O3 0.4228(2) 0.7367(3) 0.9236(3) 0.0386(6) Uani d . 1 . . O
H3 0.4995 0.7157 0.9589 0.046 Uiso d R 1 . . H
As1 0.15993(3) 0.20962(3) 0.52512(3) 0.01895(8) Uani d . 1 . . As
O4 0.2169(2) 0.1352(2) 0.6862(2) 0.0274(4) Uani d . 1 . . O
O5 0.2961(2) 0.2523(2) 0.4450(2) 0.0305(5) Uani d . 1 . . O
H5 0.2726 0.2877 0.3667 0.037 Uiso d R 1 . . H
O6 0.0552(2) 0.1168(2) 0.4012(2) 0.0266(4) Uani d . 1 . . O
H6 0.0853 0.0493 0.3787 0.032 Uiso d R 1 . . H
O7 0.0704(2) 0.35389(19) 0.5414(3) 0.0286(5) Uani d . 1 . . O
H7 0.1187 0.4197 0.5745 0.034 Uiso d R 1 . . H

loop_
_atom_site_aniso_label
_atom_site_aniso_U_11
_atom_site_aniso_U_22
_atom_site_aniso_U_33
_atom_site_aniso_U_12
_atom_site_aniso_U_13
_atom_site_aniso_U_23
C1 0.0229(13) 0.0142(11) 0.0202(12) 0.0040(10) 0.0009(10) 0.0029(9)
C2 0.0220(12) 0.0173(11) 0.0209(11) -0.0011(11) 0.0023(9) 0.0001(11)
C3 0.0221(13) 0.0250(13) 0.0287(13) -0.0024(12) 0.0036(10) -0.0028(12)
C4 0.0246(17) 0.0317(16) 0.064(2) -0.0073(14) 0.0039(16) 0.0012(16)
N1 0.0235(12) 0.0214(11) 0.0286(12) -0.0002(10) 0.0028(9) 0.0018(10)
O1 0.0302(11) 0.0207(9) 0.0330(11) -0.0036(9) 0.0043(9) -0.0066(9)
O2 0.0401(13) 0.0206(9) 0.0364(12) -0.0053(9) 0.0142(10) 0.0026(9)
O3 0.0244(11) 0.0606(15) 0.0287(11) 0.0050(11) -0.0023(9) 0.0101(11)
As1 0.01933(13) 0.01707(12) 0.01934(12) 0.00126(12) -0.00037(8) 0.00114(12)
O4 0.0362(12) 0.0231(10) 0.0206(9) 0.0023(9) -0.0029(8) 0.0041(8)
O5 0.0210(10) 0.0467(12) 0.0229(10) -0.0013(9) 0.0003(8) 0.0072(9)
O6 0.0275(11) 0.0215(9) 0.0275(10) 0.0002(8) -0.0056(8) -0.0069(8)
O7 0.0246(11) 0.0163(9) 0.0443(13) 0.0015(8) 0.0038(9) -0.0025(9)

loop_
_atom_type_symbol
_atom_type_description
_atom_type_scat_dispersion_real
_atom_type_scat_dispersion_imag
_atom_type_scat_source
C C 0.0033 0.0016 'International Tables Vol C Tables 4.2.6.8 and 6.1.1.4'
H H 0.0000 0.0000 'International Tables Vol C Tables 4.2.6.8 and 6.1.1.4'
N N 0.0061 0.0033 'International Tables Vol C Tables 4.2.6.8 and 6.1.1.4'
O O 0.0106 0.0060 'International Tables Vol C Tables 4.2.6.8 and 6.1.1.4'
As As 0.0499 2.0058 'International Tables Vol C Tables 4.2.6.8 and 6.1.1.4'

loop_
_geom_angle_atom_site_label_1
_geom_angle_atom_site_label_2
_geom_angle_atom_site_label_3
_geom_angle
O2 C1 O1 125.3(3)
O2 C1 C2 118.7(2)
O1 C1 C2 116.0(2)
N1 C2 C1 109.7(2)
N1 C2 C3 110.5(2)
C1 C2 C3 109.4(2)
N1 C2 H2 109.1
C1 C2 H2 109.1
C3 C2 H2 109.1
O3 C3 C4 112.0(3)
O3 C3 C2 105.4(2)
C4 C3 C2 113.4(3)
O3 C3 H3A 108.6
C4 C3 H3A 108.6
C2 C3 H3A 108.6
C3 C4 H4A 109.5
C3 C4 H4B 109.5
H4A C4 H4B 109.5
C3 C4 H4C 109.5
H4A C4 H4C 109.5
H4B C4 H4C 109.5
C2 N1 H1A 109.5
C2 N1 H1B 109.5
H1A N1 H1B 109.5
C2 N1 H1C 109.5
H1A N1 H1C 109.5
H1B N1 H1C 109.5
C3 O3 H3 116.0
O4 As1 O6 116.04(10)
O4 As1 O7 114.42(11)
O6 As1 O7 102.63(10)
O4 As1 O5 106.60(11)
O6 As1 O5 108.81(11)
O7 As1 O5 108.05(11)
As1 O5 H5 109.5
As1 O6 H6 114.0
As1 O7 H7 112.5

loop_
_geom_bond_atom_site_label_1
_geom_bond_atom_site_label_2
_geom_bond_site_symmetry_2
_geom_bond_distance
_geom_bond_publ_flag
C1 O2 . 1.263(3) y
C1 O1 . 1.264(3) y
C1 C2 . 1.509(4) ?
C2 N1 . 1.489(3) ?
C2 C3 . 1.532(4) ?
C2 H2 . 0.98 ?
C3 O3 . 1.414(4) ?
C3 C4 . 1.514(4) ?
C3 H3A . 0.98 ?
C4 H4A . 0.96 ?
C4 H4B . 0.96 ?
C4 H4C . 0.96 ?
N1 H1A . 0.89 ?
N1 H1B . 0.89 ?
N1 H1C . 0.89 ?
O3 H3 . 0.82 ?
As1 O4 . 1.639(2) y
As1 O6 . 1.6769(19) y
As1 O7 . 1.699(2) y
As1 O5 . 1.704(2) y
O5 H5 . 0.79 ?
O6 H6 . 0.77 ?
O7 H7 . 0.84 ?

loop_
_geom_hbond_atom_site_label_D
_geom_hbond_atom_site_label_H
_geom_hbond_atom_site_label_A
_geom_hbond_site_symmetry_A
_geom_hbond_distance_DH
_geom_hbond_distance_HA
_geom_hbond_distance_DA
_geom_hbond_angle_DHA
N1 H1A O4 1_565 0.89 1.92 2.800(3) 170
N1 H1B O1 4_576 0.89 2.15 2.903(3) 143
N1 H1B O3 . 0.89 2.38 2.810(3) 110
N1 H1C O7 2_556 0.89 2.30 3.069(3) 145
N1 H1C O2 . 0.89 2.33 2.646(3) 101
N1 H1C O6 3_566 0.89 2.35 2.890(3) 119
O3 H3 O5 2_656 0.82 2.14 2.906(3) 156
O5 H5 O4 4_565 0.79 1.79 2.580(3) 179
O6 H6 O2 4_565 0.77 1.76 2.514(3) 169
O7 H7 O1 . 0.84 1.73 2.569(3) 179

loop_
_geom_torsion_atom_site_label_1
_geom_torsion_atom_site_label_2
_geom_torsion_atom_site_label_3
_geom_torsion_atom_site_label_4
_geom_torsion
_geom_torsion_publ_flag
O2 C1 C2 N1 -12.3(3) y
O1 C1 C2 N1 165.4(2) y
O2 C1 C2 C3 109.0(3) y
O1 C1 C2 C3 -73.2(3) y
N1 C2 C3 O3 61.5(3) y
C1 C2 C3 O3 -59.3(3) y
N1 C2 C3 C4 -61.4(3) y
C1 C2 C3 C4 177.7(2) y
H2 C2 C3 H3A -62.4 y
